data_2022758
loop_
_publ_author_name
'Geetha, Doreswamy'
'Anil Kumar, Haleyur G.'
'Mohan Kumar, Thaluru M.'
'Srinivasa, Gejjalagere R.'
'Basavaraju, Yeriyur B.'
'Yathirajan, Hemmige S.'
'Parkin, Sean'

_publ_section_title
;
 Synthesis, crystal structure and Hirshfeld surface analysis of
 <i>N</i>-(4-fluoro-phen-yl)-<i>N</i>-isopropyl-2-(methyl-sulfon-yl)acetamide.
;
_journal_coeditor_code HB8062
_journal_issue 'Pt 5'
_journal_name_full 'Acta crystallographica. Section E, Crystallographic communications'
_journal_page_first 512
_journal_page_last 515
_journal_paper_doi 10.1107/S2056989023003675
_journal_volume 79
_journal_year 2023
_chemical_formula_iupac 'C12 H16 F N O3 S'
_chemical_formula_moiety 'C12 H16 F N O3 S'
_chemical_formula_sum 'C12 H16 F N O3 S'
_chemical_formula_weight 273.32
_chemical_name_common
;
<i>N</i>-(4-Fluorophenyl)-<i>N</i>-isopropyl-2-(methylsulfonyl)acetamide
;
_chemical_name_systematic
;
<i>N</i>-(4-Fluorophenyl)-2-(methylsulfonyl)-<i>N</i>-(propan-2-yl)acetamide
;
_space_group_crystal_system monoclinic
_space_group_IT_number 14
_space_group_name_Hall '-P 2ybc'
_space_group_name_H-M_alt 'P 1 21/c 1'
_atom_sites_solution_hydrogens difmap
_atom_sites_solution_primary direct
_atom_sites_solution_secondary difmap
_audit_creation_method 'SHELXL-2019/2 and CIFFIX'
_cell_angle_alpha 90
_cell_angle_beta 100.4570(10)
_cell_angle_gamma 90
_cell_formula_units_Z 4
_cell_length_a 12.9530(3)
_cell_length_b 8.7657(2)
_cell_length_c 11.7723(3)
_cell_measurement_reflns_used 9889
_cell_measurement_temperature 90.0(2)
_cell_measurement_theta_max 27.49
_cell_measurement_theta_min 2.82
_cell_volume 1314.45(5)
_computing_cell_refinement
;
<i>APEX3</i> (Bruker, 2016)
;
_computing_data_collection
;
<i>APEX3</i> (Bruker, 2016)
;
_computing_data_reduction
;
<i>APEX3</i> (Bruker, 2016)
;
_computing_molecular_graphics
;
<i>XP</i> in <i>SHELXTL</i> (Sheldrick, 2008) and
<i>CrystalExplorer</i> (Spackman <i>et al</i>., 2021)
;
_computing_publication_material
;
<i>SHELXTL</i> (Sheldrick, 2008) and <i>publCIF</i> (Westrip,
2010)
;
_computing_structure_refinement
;
<i>SHELXL2019/2</i> (Sheldrick, 2015b)
;
_computing_structure_solution
;
<i>SHELXT</i> (Sheldrick, 2015a)
;
_diffrn_ambient_temperature 90.0(2)
_diffrn_detector_area_resol_mean 7.41
_diffrn_measured_fraction_theta_full 0.997
_diffrn_measured_fraction_theta_max 0.996
_diffrn_measurement_device_type 'Bruker D8 Venture dual source'
_diffrn_measurement_method '\f and \w scans'
_diffrn_radiation_type MoK\a
_diffrn_radiation_wavelength 0.71073
_diffrn_reflns_av_R_equivalents 0.0304
_diffrn_reflns_av_unetI/netI 0.0184
_diffrn_reflns_limit_h_max 16
_diffrn_reflns_limit_h_min -16
_diffrn_reflns_limit_k_max 11
_diffrn_reflns_limit_k_min -11
_diffrn_reflns_limit_l_max 15
_diffrn_reflns_limit_l_min -15
_diffrn_reflns_number 22801
_diffrn_reflns_theta_full 25.242
_diffrn_reflns_theta_max 27.496
_diffrn_reflns_theta_min 2.821
_diffrn_source microsource
_exptl_absorpt_coefficient_mu 0.258
_exptl_absorpt_correction_T_max 0.971
_exptl_absorpt_correction_T_min 0.833
_exptl_absorpt_correction_type multi-scan
_exptl_absorpt_process_details
;
(<i>SADABS</i>; Krause <i>et al.</i>,  2015)
;
_exptl_crystal_colour colourless
_exptl_crystal_density_diffrn 1.381
_exptl_crystal_description 'rounded plate'
_exptl_crystal_F_000 576
_exptl_crystal_size_max 0.320
_exptl_crystal_size_mid 0.310
_exptl_crystal_size_min 0.090
_refine_diff_density_max 0.363
_refine_diff_density_min -0.374
_refine_ls_extinction_method none
_refine_ls_goodness_of_fit_ref 1.054
_refine_ls_hydrogen_treatment constr
_refine_ls_matrix_type full
_refine_ls_number_parameters 166
_refine_ls_number_reflns 3010
_refine_ls_number_restraints 0
_refine_ls_restrained_S_all 1.054
_refine_ls_R_factor_all 0.0373
_refine_ls_R_factor_gt 0.0310
_refine_ls_shift/su_max 0.001
_refine_ls_shift/su_mean 0.000
_refine_ls_structure_factor_coef Fsqd
_refine_ls_weighting_details 'w=1/[\s^2^(Fo^2^)+(0.0327P)^2^+0.7883P] where P=(Fo^2^+2Fc^2^)/3'
_refine_ls_weighting_scheme calc
_refine_ls_wR_factor_gt 0.0746
_refine_ls_wR_factor_ref 0.0785
_reflns_number_gt 2678
_reflns_number_total 3010
_reflns_threshold_expression 'I > 2\s(I)'
_cod_data_source_file hb8062sup1.cif
_cod_data_source_block I
_cod_depositor_comments 'Adding full bibliography for 2022758.cif.'
_cod_original_sg_symbol_H-M 'P 21/c'
_cod_database_code 2022758
_cod_database_fobs_code 2022758
_shelx_space_group_comment
;
The symmetry employed for this shelxl refinement is uniquely defined
by the following loop, which should always be used as a source of
symmetry information in preference to the above space-group names.
They are only intended as comments.
;
_shelx_estimated_absorpt_t_min 0.922
_shelx_estimated_absorpt_t_max 0.977

loop_
_space_group_symop_operation_xyz
'x, y, z'
'-x, y+1/2, -z+1/2'
'-x, -y, -z'
'x, -y-1/2, z-1/2'

loop_
_atom_site_type_symbol
_atom_site_label
_atom_site_fract_x
_atom_site_fract_y
_atom_site_fract_z
_atom_site_U_iso_or_equiv
_atom_site_adp_type
_atom_site_calc_flag
_atom_site_occupancy
_atom_site_disorder_assembly
_atom_site_disorder_group
S S1 0.54145(2) 0.29322(3) 0.38570(3) 0.01394(9) Uani d 1 . .
F F1 0.77308(7) 0.83954(10) 0.77262(8) 0.0265(2) Uani d 1 . .
C C1 0.70051(10) 0.18349(15) 0.54790(11) 0.0153(3) Uani d 1 . .
N N1 0.78957(9) 0.26470(13) 0.58233(10) 0.0169(2) Uani d 1 . .
O O1 0.69978(7) 0.04745(11) 0.52217(8) 0.0193(2) Uani d 1 . .
C C2 0.59691(10) 0.26923(15) 0.53498(11) 0.0154(3) Uani d 1 . .
H H2A 0.608749 0.370378 0.572495 0.018 Uiso calc 1 . .
H H2AB 0.547429 0.211700 0.573787 0.018 Uiso calc 1 . .
O O2 0.62454(7) 0.33486(11) 0.32511(8) 0.0208(2) Uani d 1 . .
O O3 0.45431(7) 0.39662(11) 0.38023(8) 0.0201(2) Uani d 1 . .
C C3 0.49181(11) 0.11358(15) 0.33711(12) 0.0208(3) Uani d 1 . .
H H3A 0.459299 0.120203 0.255330 0.031 Uiso calc 1 . .
H H3B 0.439182 0.081074 0.382298 0.031 Uiso calc 1 . .
H H3C 0.549247 0.039248 0.346600 0.031 Uiso calc 1 . .
C C9 0.79020(10) 0.68848(16) 0.61179(12) 0.0191(3) Uani d 1 . .
H H9 0.794529 0.777562 0.566931 0.023 Uiso calc 1 . .
C C8 0.79425(10) 0.54409(16) 0.56408(12) 0.0188(3) Uani d 1 . .
H H8 0.801145 0.533426 0.485496 0.023 Uiso calc 1 . .
C C7 0.78820(10) 0.41507(15) 0.63150(11) 0.0154(3) Uani d 1 . .
C C6 0.97208(12) 0.2845(2) 0.54665(14) 0.0295(3) Uani d 1 . .
H H6A 1.036051 0.225348 0.545252 0.044 Uiso calc 1 . .
H H6B 0.988878 0.372611 0.597886 0.044 Uiso calc 1 . .
H H6C 0.943028 0.319875 0.468411 0.044 Uiso calc 1 . .
C C5 0.93224(12) 0.1303(2) 0.71320(14) 0.0309(4) Uani d 1 . .
H H5A 0.877506 0.070798 0.740427 0.046 Uiso calc 1 . .
H H5B 0.950692 0.218725 0.763798 0.046 Uiso calc 1 . .
H H5C 0.994531 0.066468 0.714444 0.046 Uiso calc 1 . .
C C4 0.89195(10) 0.18467(16) 0.59065(13) 0.0216(3) Uani d 1 . .
H H4 0.880049 0.092462 0.539939 0.026 Uiso calc 1 . .
C C10 0.77975(10) 0.69895(15) 0.72594(12) 0.0180(3) Uani d 1 . .
C C11 0.77354(10) 0.57396(16) 0.79470(11) 0.0174(3) Uani d 1 . .
H H11 0.766284 0.585728 0.873082 0.021 Uiso calc 1 . .
C C12 0.77814(10) 0.42986(15) 0.74673(11) 0.0162(3) Uani d 1 . .
H H12 0.774416 0.341486 0.792531 0.019 Uiso calc 1 . .

loop_
_atom_site_aniso_label
_atom_site_aniso_U_11
_atom_site_aniso_U_22
_atom_site_aniso_U_33
_atom_site_aniso_U_12
_atom_site_aniso_U_13
_atom_site_aniso_U_23
S1 0.01361(16) 0.01232(15) 0.01522(16) 0.00096(11) 0.00086(11) -0.00046(11)
F1 0.0312(5) 0.0167(4) 0.0308(5) -0.0009(3) 0.0033(4) -0.0072(3)
C1 0.0176(6) 0.0165(6) 0.0114(6) 0.0028(5) 0.0012(5) 0.0006(5)
N1 0.0158(5) 0.0159(5) 0.0179(5) 0.0033(4) 0.0001(4) -0.0022(4)
O1 0.0224(5) 0.0142(5) 0.0202(5) 0.0033(4) 0.0015(4) -0.0020(4)
C2 0.0164(6) 0.0151(6) 0.0142(6) 0.0012(5) 0.0016(5) -0.0018(5)
O2 0.0210(5) 0.0217(5) 0.0208(5) 0.0013(4) 0.0070(4) 0.0049(4)
O3 0.0170(5) 0.0180(5) 0.0237(5) 0.0049(4) -0.0007(4) -0.0018(4)
C3 0.0208(7) 0.0155(6) 0.0243(7) -0.0016(5) -0.0004(5) -0.0058(5)
C9 0.0184(6) 0.0176(6) 0.0212(7) -0.0010(5) 0.0030(5) 0.0043(5)
C8 0.0194(6) 0.0220(7) 0.0152(6) 0.0020(5) 0.0038(5) 0.0017(5)
C7 0.0124(6) 0.0158(6) 0.0171(6) 0.0004(5) 0.0002(5) -0.0017(5)
C6 0.0227(7) 0.0418(9) 0.0258(8) 0.0094(7) 0.0093(6) 0.0081(7)
C5 0.0184(7) 0.0345(9) 0.0389(9) 0.0043(6) 0.0030(6) 0.0195(7)
C4 0.0155(6) 0.0222(7) 0.0258(7) 0.0052(5) 0.0003(5) -0.0036(6)
C10 0.0147(6) 0.0158(6) 0.0227(7) -0.0007(5) 0.0010(5) -0.0035(5)
C11 0.0148(6) 0.0225(7) 0.0148(6) -0.0027(5) 0.0021(5) -0.0026(5)
C12 0.0140(6) 0.0181(6) 0.0160(6) -0.0021(5) 0.0010(5) 0.0025(5)

loop_
_atom_type_symbol
_atom_type_description
_atom_type_scat_dispersion_real
_atom_type_scat_dispersion_imag
_atom_type_scat_source
C C 0.0033 0.0016 'International Tables Vol C Tables 4.2.6.8 and 6.1.1.4'
H H 0.0000 0.0000 'International Tables Vol C Tables 4.2.6.8 and 6.1.1.4'
F F 0.0171 0.0103 'International Tables Vol C Tables 4.2.6.8 and 6.1.1.4'
N N 0.0061 0.0033 'International Tables Vol C Tables 4.2.6.8 and 6.1.1.4'
O O 0.0106 0.0060 'International Tables Vol C Tables 4.2.6.8 and 6.1.1.4'
S S 0.1246 0.1234 'International Tables Vol C Tables 4.2.6.8 and 6.1.1.4'

loop_
_geom_angle_atom_site_label_1
_geom_angle_atom_site_label_2
_geom_angle_atom_site_label_3
_geom_angle_site_symmetry_1
_geom_angle_site_symmetry_3
_geom_angle
_geom_angle_publ_flag
O3 S1 O2 . . 117.90(6) ?
O3 S1 C3 . . 108.18(6) ?
O2 S1 C3 . . 109.13(7) ?
O3 S1 C2 . . 106.87(6) ?
O2 S1 C2 . . 108.27(6) ?
C3 S1 C2 . . 105.84(7) ?
O1 C1 N1 . . 123.48(12) ?
O1 C1 C2 . . 119.15(12) ?
N1 C1 C2 . . 117.29(11) ?
C1 N1 C7 . . 121.96(11) ?
C1 N1 C4 . . 118.22(11) ?
C7 N1 C4 . . 118.74(11) ?
C1 C2 S1 . . 110.27(9) ?
C1 C2 H2A . . 109.6 ?
S1 C2 H2A . . 109.6 ?
C1 C2 H2AB . . 109.6 ?
S1 C2 H2AB . . 109.6 ?
H2A C2 H2AB . . 108.1 ?
S1 C3 H3A . . 109.5 ?
S1 C3 H3B . . 109.5 ?
H3A C3 H3B . . 109.5 ?
S1 C3 H3C . . 109.5 ?
H3A C3 H3C . . 109.5 ?
H3B C3 H3C . . 109.5 ?
C10 C9 C8 . . 118.19(12) ?
C10 C9 H9 . . 120.9 ?
C8 C9 H9 . . 120.9 ?
C9 C8 C7 . . 119.96(12) ?
C9 C8 H8 . . 120.0 ?
C7 C8 H8 . . 120.0 ?
C8 C7 C12 . . 120.32(12) ?
C8 C7 N1 . . 120.53(12) ?
C12 C7 N1 . . 119.13(12) ?
C4 C6 H6A . . 109.5 ?
C4 C6 H6B . . 109.5 ?
H6A C6 H6B . . 109.5 ?
C4 C6 H6C . . 109.5 ?
H6A C6 H6C . . 109.5 ?
H6B C6 H6C . . 109.5 ?
C4 C5 H5A . . 109.5 ?
C4 C5 H5B . . 109.5 ?
H5A C5 H5B . . 109.5 ?
C4 C5 H5C . . 109.5 ?
H5A C5 H5C . . 109.5 ?
H5B C5 H5C . . 109.5 ?
N1 C4 C6 . . 111.23(12) ?
N1 C4 C5 . . 111.03(12) ?
C6 C4 C5 . . 111.49(12) ?
N1 C4 H4 . . 107.6 ?
C6 C4 H4 . . 107.6 ?
C5 C4 H4 . . 107.6 ?
F1 C10 C11 . . 118.07(12) ?
F1 C10 C9 . . 118.66(12) ?
C11 C10 C9 . . 123.26(12) ?
C10 C11 C12 . . 118.32(12) ?
C10 C11 H11 . . 120.8 ?
C12 C11 H11 . . 120.8 ?
C11 C12 C7 . . 119.94(12) ?
C11 C12 H12 . . 120.0 ?
C7 C12 H12 . . 120.0 ?

loop_
_geom_bond_atom_site_label_1
_geom_bond_atom_site_label_2
_geom_bond_site_symmetry_2
_geom_bond_distance
_geom_bond_publ_flag
S1 O3 . 1.4399(9) ?
S1 O2 . 1.4419(10) ?
S1 C3 . 1.7570(13) ?
S1 C2 . 1.7862(13) ?
F1 C10 . 1.3586(15) ?
C1 O1 . 1.2300(16) ?
C1 N1 . 1.3535(17) ?
C1 C2 . 1.5213(17) ?
N1 C7 . 1.4411(16) ?
N1 C4 . 1.4876(16) ?
C2 H2A . 0.9900 ?
C2 H2AB . 0.9900 ?
C3 H3A . 0.9800 ?
C3 H3B . 0.9800 ?
C3 H3C . 0.9800 ?
C9 C10 . 1.378(2) ?
C9 C8 . 1.3896(19) ?
C9 H9 . 0.9500 ?
C8 C7 . 1.3920(18) ?
C8 H8 . 0.9500 ?
C7 C12 . 1.3922(18) ?
C6 C4 . 1.519(2) ?
C6 H6A . 0.9800 ?
C6 H6B . 0.9800 ?
C6 H6C . 0.9800 ?
C5 C4 . 1.519(2) ?
C5 H5A . 0.9800 ?
C5 H5B . 0.9800 ?
C5 H5C . 0.9800 ?
C4 H4 . 1.0000 ?
C10 C11 . 1.3732(19) ?
C11 C12 . 1.3892(19) ?
C11 H11 . 0.9500 ?
C12 H12 . 0.9500 ?

loop_
_geom_hbond_atom_site_label_D
_geom_hbond_atom_site_label_H
_geom_hbond_atom_site_label_A
_geom_hbond_site_symmetry_A
_geom_hbond_distance_DH
_geom_hbond_distance_HA
_geom_hbond_distance_DA
_geom_hbond_angle_DHA
_geom_hbond_publ_flag
C2 H2A O3 3_666 0.99 2.31 3.2025(16) 150.3 no
C3 H3B O1 3_656 0.98 2.55 3.5196(17) 169.6 no
C5 H5A F1 1_545 0.98 2.50 3.4295(18) 157.5 no
C11 H11 O1 4_566 0.95 2.39 3.1851(16) 140.5 no
C12 H12 O2 4_566 0.95 2.56 3.2955(16) 134.0 no

loop_
_geom_torsion_atom_site_label_1
_geom_torsion_atom_site_label_2
_geom_torsion_atom_site_label_3
_geom_torsion_atom_site_label_4
_geom_torsion_site_symmetry_1
_geom_torsion_site_symmetry_2
_geom_torsion_site_symmetry_3
_geom_torsion_site_symmetry_4
_geom_torsion
_geom_torsion_publ_flag
O1 C1 N1 C7 . . . . -168.59(12) ?
C2 C1 N1 C7 . . . . 14.68(17) ?
O1 C1 N1 C4 . . . . -0.67(19) ?
C2 C1 N1 C4 . . . . -177.40(11) ?
O1 C1 C2 S1 . . . . -69.97(14) ?
N1 C1 C2 S1 . . . . 106.91(11) ?
O3 S1 C2 C1 . . . . -170.32(9) ?
O2 S1 C2 C1 . . . . -42.36(11) ?
C3 S1 C2 C1 . . . . 74.53(10) ?
C10 C9 C8 C7 . . . . -0.3(2) ?
C9 C8 C7 C12 . . . . -0.03(19) ?
C9 C8 C7 N1 . . . . 178.39(12) ?
C1 N1 C7 C8 . . . . -99.51(15) ?
C4 N1 C7 C8 . . . . 92.63(15) ?
C1 N1 C7 C12 . . . . 78.93(16) ?
C4 N1 C7 C12 . . . . -88.93(15) ?
C1 N1 C4 C6 . . . . 139.85(13) ?
C7 N1 C4 C6 . . . . -51.84(16) ?
C1 N1 C4 C5 . . . . -95.38(15) ?
C7 N1 C4 C5 . . . . 72.93(16) ?
C8 C9 C10 F1 . . . . -178.38(11) ?
C8 C9 C10 C11 . . . . 0.2(2) ?
F1 C10 C11 C12 . . . . 178.69(11) ?
C9 C10 C11 C12 . . . . 0.1(2) ?
C10 C11 C12 C7 . . . . -0.36(19) ?
C8 C7 C12 C11 . . . . 0.34(19) ?
N1 C7 C12 C11 . . . . -178.10(11) ?
